data_4078323
loop_
_publ_author_name
'Lee, Way-Zen'
'Wang, Tzu-Li'
'Chang, Hao-Ching'
'Chen, Yi-Ting'
'Kuo, Ting-Shen'

_publ_section_title
;
 A Bioinspired ZnII/FeIIIHeterobimetallic Catalyst for Thia-Michael
 Addition
;
_journal_issue 11
_journal_name_full Organometallics
_journal_page_first 4106
_journal_page_last 4109
_journal_paper_doi 10.1021/om300275a
_journal_volume 31
_journal_year 2012
_chemical_formula_moiety 'C84 H94 Cl4 Fe2 N14 O26 Zn2'
_chemical_formula_sum 'C84 H94 Cl4 Fe2 N14 O26 Zn2'
_chemical_formula_weight 2099.97
_chemical_name_systematic
;
 ?
;
_space_group_IT_number 60
_symmetry_cell_setting orthorhombic
_symmetry_space_group_name_Hall '-P 2b 2ac'
_symmetry_space_group_name_H-M 'P c n b'
_atom_sites_solution_hydrogens geom
_atom_sites_solution_primary direct
_atom_sites_solution_secondary difmap
_audit_creation_method SHELXL-97
_cell_angle_alpha 90.00
_cell_angle_beta 90.0000(10)
_cell_angle_gamma 90.00
_cell_formula_units_Z 4
_cell_length_a 19.0880(4)
_cell_length_b 20.9620(4)
_cell_length_c 23.4020(6)
_cell_measurement_reflns_used 58004
_cell_measurement_temperature 200(2)
_cell_measurement_theta_max 25.35
_cell_measurement_theta_min 2.037
_cell_volume 9363.7(4)
_computing_cell_refinement 'HKL Scalepack (Otwinowski & Minor 1997)'
_computing_data_collection 'Collect (Nonius BV, 1997-2000)'
_computing_data_reduction 'HKL Denzo and Scalepack'
_computing_molecular_graphics 'Ortep-3 for Windows (Farrugia, 1997)'
_computing_publication_material 'WinGX publication routines (Farrugia, 1999)'
_computing_structure_refinement 'SHELXL-97 (Sheldrick, 1997)'
_computing_structure_solution 'SHELXS-86 (Sheldrick, 1986)'
_diffrn_ambient_temperature 200(2)
_diffrn_detector_area_resol_mean 9
_diffrn_measured_fraction_theta_full 0.998
_diffrn_measured_fraction_theta_max 0.998
_diffrn_measurement_device_type KappaCCD
_diffrn_measurement_method 'CCD rotation images, thick slices'
_diffrn_radiation_monochromator graphite
_diffrn_radiation_source 'fine-focus sealed tube'
_diffrn_radiation_type MoK\a
_diffrn_radiation_wavelength 0.71073
_diffrn_reflns_av_R_equivalents 0.1699
_diffrn_reflns_av_sigmaI/netI 0.1065
_diffrn_reflns_limit_h_max 22
_diffrn_reflns_limit_h_min -22
_diffrn_reflns_limit_k_max 25
_diffrn_reflns_limit_k_min -24
_diffrn_reflns_limit_l_max 27
_diffrn_reflns_limit_l_min -28
_diffrn_reflns_number 63814
_diffrn_reflns_theta_full 25.34
_diffrn_reflns_theta_max 25.34
_diffrn_reflns_theta_min 2.13
_exptl_absorpt_coefficient_mu 1.006
_exptl_absorpt_correction_T_max 0.9028
_exptl_absorpt_correction_T_min 0.7553
_exptl_absorpt_correction_type multi-scan
_exptl_absorpt_process_details
;
 ?
;
_exptl_crystal_colour purple(dark)
_exptl_crystal_density_diffrn 1.490
_exptl_crystal_density_method 'not measured'
_exptl_crystal_description prism
_exptl_crystal_F_000 4336
_exptl_crystal_size_max 0.32
_exptl_crystal_size_mid 0.16
_exptl_crystal_size_min 0.1
_refine_diff_density_max 0.835
_refine_diff_density_min -0.658
_refine_diff_density_rms 0.164
_refine_ls_extinction_method none
_refine_ls_goodness_of_fit_ref 1.124
_refine_ls_hydrogen_treatment fixed
_refine_ls_matrix_type full
_refine_ls_number_parameters 569
_refine_ls_number_reflns 8553
_refine_ls_number_restraints 0
_refine_ls_restrained_S_all 1.124
_refine_ls_R_factor_all 0.1724
_refine_ls_R_factor_gt 0.0899
_refine_ls_shift/su_max 0.003
_refine_ls_shift/su_mean 0.000
_refine_ls_structure_factor_coef Fsqd
_refine_ls_weighting_details 'calc w=1/[\s^2^(Fo^2^)+(0.1316P)^2^+14.1278P] where P=(Fo^2^+2Fc^2^)/3'
_refine_ls_weighting_scheme calc
_refine_ls_wR_factor_gt 0.2175
_refine_ls_wR_factor_ref 0.2787
_reflns_number_gt 4735
_reflns_number_total 8553
_reflns_threshold_expression >2sigma(I)
_cod_data_source_file om300275a_si_002.cif
_cod_data_source_block 8322
_cod_depositor_comments 'Adding the value of _journal_page_last.'
_cod_database_code 4078323

loop_
_symmetry_equiv_pos_as_xyz
'x, y, z'
'-x, -y+1/2, z'
'x+1/2, -y, -z+1/2'
'-x+1/2, y+1/2, -z+1/2'
'-x, -y, -z'
'x, y-1/2, -z'
'-x-1/2, y, z-1/2'
'x-1/2, -y-1/2, z-1/2'

loop_
_atom_site_label
_atom_site_type_symbol
_atom_site_fract_x
_atom_site_fract_y
_atom_site_fract_z
_atom_site_U_iso_or_equiv
_atom_site_adp_type
_atom_site_occupancy
_atom_site_symmetry_multiplicity
_atom_site_calc_flag
_atom_site_refinement_flags
_atom_site_disorder_assembly
_atom_site_disorder_group
Zn1 Zn 0.15065(5) 0.25032(4) 0.42866(4) 0.0455(3) Uani 1 1 d . . .
Fe1 Fe 0.03597(6) 0.31724(5) 0.19742(5) 0.0320(3) Uani 1 1 d . . .
Cl1 Cl 0.35255(13) 0.43596(10) 0.12253(11) 0.0565(7) Uani 1 1 d . . .
Cl2 Cl 0.21625(14) 0.14593(12) 0.07187(11) 0.0615(7) Uani 1 1 d . . .
O1 O 0.0865(3) 0.2857(3) 0.3698(3) 0.0465(15) Uani 1 1 d . . .
O2 O 0.0525(3) 0.3121(2) 0.2832(2) 0.0381(13) Uani 1 1 d . . .
O3 O 0.0060(3) 0.4027(2) 0.2077(2) 0.0403(13) Uani 1 1 d . . .
O4 O -0.0562(3) 0.2777(2) 0.1907(2) 0.0328(12) Uani 1 1 d . . .
H4' H -0.0993 0.2976 0.1856 0.039 Uiso 1 1 calc R . .
O5 O 0.3725(7) 0.3761(4) 0.1434(5) 0.146(5) Uani 1 1 d . A .
O6 O 0.2878(7) 0.4402(7) 0.0843(6) 0.061(4) Uiso 0.55 1 d P A 1
O6A O 0.3045(9) 0.4123(9) 0.0851(7) 0.067(5) Uiso 0.45 1 d P A 2
O7 O 0.4090(3) 0.4651(4) 0.0912(4) 0.080(2) Uani 1 1 d . A .
O8 O 0.3336(4) 0.4758(3) 0.1684(3) 0.078(2) Uani 1 1 d . A .
O9 O 0.2822(9) 0.1180(8) 0.0965(8) 0.096(5) Uiso 0.55 1 d P B 3
O9A O 0.2601(11) 0.0992(10) 0.0628(9) 0.092(6) Uiso 0.45 1 d P B 4
O10 O 0.1602(10) 0.1418(11) 0.0241(9) 0.115(10) Uiso 0.53(3) 1 d P B 5
O10A O 0.1899(10) 0.0930(10) 0.0398(8) 0.100(10) Uiso 0.47(3) 1 d P B 6
O11A O 0.2540(14) 0.2103(13) 0.0659(13) 0.086(9) Uiso 0.35 1 d P B 7
O11 O 0.2342(7) 0.2034(6) 0.0438(6) 0.074(4) Uiso 0.65 1 d P B 8
O12 O 0.1726(4) 0.1545(4) 0.1194(3) 0.085(2) Uani 1 1 d . B .
O13 O 0.5000 0.2500 0.2847(14) 0.233(11) Uiso 1 2 d S . .
O14 O -0.029(3) 0.502(3) 0.041(3) 0.32(2) Uiso 0.50 1 d P . .
N1 N 0.1029(4) 0.2248(4) 0.5040(4) 0.051(2) Uani 1 1 d . . .
N2 N 0.1168(4) 0.1530(3) 0.4076(4) 0.057(2) Uani 1 1 d . . .
N3 N 0.2463(4) 0.2127(4) 0.4108(3) 0.0493(19) Uani 1 1 d . . .
N4 N 0.1782(5) 0.3441(4) 0.4518(3) 0.061(2) Uani 1 1 d . . .
N5 N 0.1467(3) 0.3482(3) 0.1868(3) 0.0399(17) Uani 1 1 d . . .
N6 N 0.0503(4) 0.3250(3) 0.1068(3) 0.0380(17) Uani 1 1 d . . .
N7 N 0.3157(8) 0.4114(7) 0.3761(8) 0.154(6) Uani 1 1 d . . .
C1 C 0.1135(5) 0.2538(5) 0.5542(5) 0.056(3) Uani 1 1 d . . .
H1 H 0.1384 0.2919 0.5545 0.067 Uiso 1 1 calc R . .
C2 C 0.0891(6) 0.2300(5) 0.6061(5) 0.072(3) Uani 1 1 d . . .
H2 H 0.0973 0.2511 0.6403 0.087 Uiso 1 1 calc R . .
C3 C 0.0520(7) 0.1735(6) 0.6041(7) 0.093(5) Uani 1 1 d . . .
H3 H 0.0343 0.1561 0.6377 0.112 Uiso 1 1 calc R . .
C4 C 0.0409(6) 0.1426(5) 0.5531(7) 0.078(4) Uani 1 1 d . . .
H4 H 0.0166 0.1042 0.5523 0.093 Uiso 1 1 calc R . .
C5 C 0.0664(5) 0.1691(4) 0.5022(5) 0.061(3) Uani 1 1 d . . .
C6 C 0.0566(5) 0.1398(5) 0.4446(6) 0.072(4) Uani 1 1 d . . .
H6A H 0.0509 0.0940 0.4487 0.086 Uiso 1 1 calc R . .
H6B H 0.0144 0.1567 0.4272 0.086 Uiso 1 1 calc R . .
C7 C 0.1793(5) 0.1151(4) 0.4244(5) 0.062(3) Uani 1 1 d . . .
H7A H 0.1778 0.0740 0.4053 0.075 Uiso 1 1 calc R . .
H7B H 0.1779 0.1074 0.4653 0.075 Uiso 1 1 calc R . .
C8 C 0.2475(6) 0.1486(4) 0.4094(4) 0.055(3) Uani 1 1 d . . .
C9 C 0.3077(7) 0.1139(6) 0.3949(5) 0.075(3) Uani 1 1 d . . .
H9 H 0.3070 0.0696 0.3933 0.089 Uiso 1 1 calc R . .
C10 C 0.3683(7) 0.1480(8) 0.3830(6) 0.091(4) Uani 1 1 d . . .
H10 H 0.4097 0.1264 0.3749 0.109 Uiso 1 1 calc R . .
C11 C 0.3674(6) 0.2145(7) 0.3833(5) 0.076(3) Uani 1 1 d . . .
H11 H 0.4072 0.2381 0.3744 0.091 Uiso 1 1 calc R . .
C12 C 0.3051(5) 0.2439(5) 0.3973(4) 0.056(3) Uani 1 1 d . . .
H12 H 0.3039 0.2883 0.3973 0.067 Uiso 1 1 calc R . .
C13 C 0.0983(6) 0.1435(4) 0.3468(5) 0.073(4) Uani 1 1 d . . .
H13A H 0.0523 0.1616 0.3398 0.088 Uiso 1 1 calc R . .
H13B H 0.0956 0.0981 0.3390 0.088 Uiso 1 1 calc R . .
C14 C 0.1510(6) 0.1740(4) 0.3056(4) 0.064(3) Uani 1 1 d . . .
C15 C 0.2036(8) 0.1370(5) 0.2814(5) 0.082(4) Uani 1 1 d . . .
H15 H 0.2056 0.0936 0.2895 0.098 Uiso 1 1 calc R . .
C16 C 0.2509(8) 0.1624(6) 0.2471(5) 0.079(3) Uani 1 1 d . . .
H16 H 0.2853 0.1359 0.2321 0.095 Uiso 1 1 calc R . .
C17 C 0.2521(6) 0.2267(6) 0.2322(5) 0.074(3) Uani 1 1 d . . .
H17 H 0.2873 0.2434 0.2091 0.089 Uiso 1 1 calc R . .
C18 C 0.1972(5) 0.2655(5) 0.2536(4) 0.051(3) Uani 1 1 d . . .
C19 C 0.1489(5) 0.2393(4) 0.2921(4) 0.047(2) Uani 1 1 d . . .
C20 C 0.0923(5) 0.2812(4) 0.3167(4) 0.041(2) Uani 1 1 d . . .
C21 C 0.1958(4) 0.3336(4) 0.2354(4) 0.047(2) Uani 1 1 d . . .
H21A H 0.2428 0.3461 0.2243 0.057 Uiso 1 1 calc R . .
H21B H 0.1826 0.3596 0.2680 0.057 Uiso 1 1 calc R . .
C22 C 0.1463(4) 0.4193(4) 0.1779(4) 0.047(2) Uani 1 1 d . . .
H22A H 0.1209 0.4290 0.1430 0.057 Uiso 1 1 calc R . .
H22B H 0.1941 0.4340 0.1730 0.057 Uiso 1 1 calc R . .
C23 C 0.1132(5) 0.4551(4) 0.2271(4) 0.043(2) Uani 1 1 d . . .
C24 C 0.1519(5) 0.4974(4) 0.2607(4) 0.058(3) Uani 1 1 d . . .
H24 H 0.1990 0.5043 0.2527 0.069 Uiso 1 1 calc R . .
C25 C 0.1203(6) 0.5290(4) 0.3057(4) 0.062(3) Uani 1 1 d . . .
H25 H 0.1464 0.5561 0.3288 0.074 Uiso 1 1 calc R . .
C26 C 0.0502(5) 0.5201(4) 0.3162(5) 0.061(3) Uani 1 1 d . . .
H26 H 0.0286 0.5419 0.3459 0.073 Uiso 1 1 calc R . .
C27 C 0.0123(5) 0.4793(4) 0.2831(4) 0.050(2) Uani 1 1 d . . .
H27 H -0.0352 0.4742 0.2905 0.060 Uiso 1 1 calc R . .
C28 C 0.0426(4) 0.4448(4) 0.2384(4) 0.042(2) Uani 1 1 d . . .
C29 C 0.1711(4) 0.3174(4) 0.1333(4) 0.045(2) Uani 1 1 d . . .
H29A H 0.1804 0.2726 0.1404 0.054 Uiso 1 1 calc R . .
H29B H 0.2144 0.3373 0.1209 0.054 Uiso 1 1 calc R . .
C30 C 0.1166(5) 0.3239(4) 0.0873(4) 0.040(2) Uani 1 1 d . . .
C31 C 0.1311(6) 0.3278(4) 0.0300(4) 0.055(3) Uani 1 1 d . . .
H31 H 0.1772 0.3270 0.0172 0.066 Uiso 1 1 calc R . .
C32 C 0.0769(7) 0.3328(5) -0.0082(5) 0.079(3) Uani 1 1 d . . .
H32 H 0.0863 0.3345 -0.0471 0.095 Uiso 1 1 calc R . .
C33 C 0.0097(5) 0.3353(4) 0.0105(4) 0.052(2) Uani 1 1 d . . .
H33 H -0.0272 0.3395 -0.0151 0.062 Uiso 1 1 calc R . .
C34 C -0.0025(5) 0.3314(4) 0.0689(4) 0.049(2) Uani 1 1 d . . .
H34 H -0.0484 0.3332 0.0823 0.059 Uiso 1 1 calc R . .
C35 C 0.1788(6) 0.3974(5) 0.4533(4) 0.062(3) Uani 1 1 d . . .
C36 C 0.1750(8) 0.4676(5) 0.4556(6) 0.100(4) Uani 1 1 d . . .
H36A H 0.2206 0.4846 0.4638 0.149 Uiso 1 1 calc R . .
H36B H 0.1429 0.4802 0.4851 0.149 Uiso 1 1 calc R . .
H36C H 0.1590 0.4837 0.4195 0.149 Uiso 1 1 calc R . .
C37 C 0.3340(8) 0.4542(7) 0.3523(6) 0.097(4) Uani 1 1 d . . .
C38 C 0.3603(9) 0.5111(7) 0.3232(7) 0.124(6) Uani 1 1 d . . .
H38A H 0.4063 0.5212 0.3372 0.185 Uiso 1 1 calc R . .
H38B H 0.3293 0.5463 0.3305 0.185 Uiso 1 1 calc R . .
H38C H 0.3625 0.5033 0.2828 0.185 Uiso 1 1 calc R . .
C39 C 0.0352(12) 0.5146(11) 0.0684(9) 0.164(8) Uiso 1 1 d . . .
H39A H 0.0433 0.4863 0.1006 0.197 Uiso 1 1 calc R . .
H39B H 0.0388 0.5587 0.0807 0.197 Uiso 1 1 calc R . .
C40 C 0.0835(13) 0.4998(13) 0.0179(12) 0.209(10) Uiso 1 1 d . . .
H40A H 0.1064 0.4589 0.0230 0.251 Uiso 1 1 calc R . .
H40B H 0.1189 0.5326 0.0136 0.251 Uiso 1 1 calc R . .
C41 C 0.517(2) 0.1947(19) 0.2480(18) 0.304(19) Uiso 1 1 d . . .
H41A H 0.5537 0.2060 0.2207 0.364 Uiso 1 1 calc R . .
H41B H 0.4764 0.1805 0.2271 0.364 Uiso 1 1 calc R . .
C42 C 0.5432(11) 0.1427(10) 0.2882(9) 0.164(8) Uiso 1 1 d . . .
H42A H 0.5602 0.1073 0.2663 0.246 Uiso 1 1 calc R . .
H42B H 0.5052 0.1289 0.3121 0.246 Uiso 1 1 calc R . .
H42C H 0.5803 0.1592 0.3116 0.246 Uiso 1 1 calc R . .

loop_
_atom_site_aniso_label
_atom_site_aniso_U_11
_atom_site_aniso_U_22
_atom_site_aniso_U_33
_atom_site_aniso_U_23
_atom_site_aniso_U_13
_atom_site_aniso_U_12
Zn1 0.0557(7) 0.0322(5) 0.0487(6) 0.0057(5) -0.0152(5) -0.0091(5)
Fe1 0.0351(6) 0.0224(5) 0.0385(7) -0.0002(5) -0.0016(5) -0.0005(5)
Cl1 0.0637(16) 0.0364(12) 0.0695(16) -0.0033(11) 0.0008(13) -0.0027(11)
Cl2 0.0602(15) 0.0622(16) 0.0621(16) -0.0190(13) 0.0107(14) -0.0023(13)
O1 0.059(4) 0.038(3) 0.042(4) 0.002(3) -0.006(3) 0.000(3)
O2 0.051(3) 0.029(3) 0.034(3) -0.005(2) -0.007(3) 0.005(3)
O3 0.036(3) 0.028(3) 0.057(4) -0.002(3) -0.003(3) -0.001(2)
O4 0.029(3) 0.026(3) 0.043(3) 0.002(2) -0.003(2) 0.003(2)
O5 0.244(13) 0.054(5) 0.139(9) 0.027(5) 0.051(9) 0.052(7)
O7 0.049(4) 0.089(6) 0.100(6) 0.007(5) 0.012(4) -0.007(4)
O8 0.094(5) 0.063(5) 0.078(5) -0.024(4) 0.007(4) 0.001(4)
O12 0.096(6) 0.082(5) 0.077(5) 0.004(4) 0.027(5) 0.016(5)
N1 0.043(4) 0.048(4) 0.063(6) 0.021(4) -0.007(4) -0.002(4)
N2 0.068(5) 0.030(4) 0.073(6) 0.011(4) -0.037(5) -0.004(4)
N3 0.052(5) 0.045(4) 0.051(5) -0.002(4) -0.010(4) -0.008(4)
N4 0.087(6) 0.036(4) 0.059(5) 0.003(4) -0.006(5) -0.025(4)
N5 0.037(4) 0.032(4) 0.050(5) -0.012(3) 0.002(3) 0.006(3)
N6 0.043(4) 0.028(3) 0.043(4) 0.004(3) 0.000(3) -0.007(3)
N7 0.154(13) 0.102(10) 0.205(16) 0.060(11) 0.081(12) -0.004(9)
C1 0.051(6) 0.055(6) 0.061(7) 0.015(5) 0.012(5) 0.005(5)
C2 0.080(8) 0.058(7) 0.079(8) 0.019(6) 0.020(7) 0.026(6)
C3 0.091(10) 0.060(8) 0.128(13) 0.038(8) 0.051(9) 0.024(7)
C4 0.056(7) 0.047(6) 0.130(12) 0.036(7) 0.019(8) 0.012(5)
C5 0.039(5) 0.039(5) 0.106(9) 0.033(6) -0.012(6) -0.006(4)
C6 0.055(6) 0.040(5) 0.121(11) 0.029(6) -0.027(7) -0.023(5)
C7 0.085(7) 0.030(5) 0.071(7) 0.010(5) -0.034(6) 0.000(5)
C8 0.074(7) 0.040(5) 0.050(6) 0.003(4) -0.023(5) 0.007(5)
C9 0.089(9) 0.064(7) 0.070(8) -0.009(6) -0.025(7) 0.021(7)
C10 0.061(8) 0.124(13) 0.088(10) -0.001(9) -0.021(7) 0.028(8)
C11 0.069(8) 0.096(10) 0.062(7) 0.007(7) -0.010(6) 0.007(7)
C12 0.055(6) 0.059(6) 0.053(6) -0.004(5) -0.017(5) 0.004(6)
C13 0.106(9) 0.030(5) 0.083(8) 0.000(5) -0.056(8) 0.000(5)
C14 0.096(8) 0.038(5) 0.057(6) -0.020(5) -0.047(6) 0.025(6)
C15 0.139(11) 0.047(6) 0.061(7) -0.019(5) -0.045(8) 0.048(7)
C16 0.119(7) 0.071(6) 0.047(5) -0.011(4) -0.012(5) 0.049(5)
C17 0.077(7) 0.093(8) 0.053(7) -0.019(6) -0.021(6) 0.038(7)
C18 0.053(6) 0.059(6) 0.041(6) -0.024(5) -0.013(5) 0.027(5)
C19 0.056(6) 0.040(5) 0.045(5) -0.014(4) -0.018(5) 0.013(4)
C20 0.052(5) 0.022(4) 0.049(6) -0.003(4) -0.020(5) 0.002(4)
C21 0.031(5) 0.057(6) 0.053(6) -0.012(5) -0.001(4) 0.000(4)
C22 0.041(5) 0.037(5) 0.064(6) -0.004(4) 0.015(5) -0.013(4)
C23 0.050(5) 0.030(4) 0.047(5) -0.008(4) 0.007(4) -0.010(4)
C24 0.050(6) 0.050(6) 0.073(7) -0.010(5) 0.018(5) -0.018(5)
C25 0.088(8) 0.035(5) 0.062(7) -0.014(5) 0.008(6) -0.018(5)
C26 0.071(7) 0.039(5) 0.072(7) -0.012(5) 0.031(6) -0.006(5)
C27 0.057(6) 0.030(4) 0.063(6) -0.007(4) 0.013(5) -0.008(4)
C28 0.038(5) 0.026(4) 0.062(6) 0.005(4) 0.012(5) 0.006(4)
C29 0.043(5) 0.041(5) 0.052(6) -0.008(4) 0.008(4) -0.003(4)
C30 0.049(5) 0.026(4) 0.046(5) -0.007(4) 0.004(4) -0.001(4)
C31 0.074(7) 0.046(5) 0.046(6) -0.007(4) 0.016(5) 0.010(5)
C32 0.119(7) 0.071(6) 0.047(5) -0.011(4) -0.012(5) 0.049(5)
C33 0.067(7) 0.054(6) 0.035(5) 0.001(4) -0.008(5) 0.015(5)
C34 0.060(6) 0.033(4) 0.055(6) 0.006(4) -0.010(5) 0.005(4)
C35 0.081(7) 0.056(7) 0.050(6) 0.002(5) 0.007(6) -0.017(6)
C36 0.169(13) 0.035(6) 0.095(9) 0.012(6) 0.000(10) -0.007(7)
C37 0.115(11) 0.067(8) 0.109(11) 0.016(8) 0.040(9) 0.016(8)
C38 0.160(15) 0.090(11) 0.121(13) 0.020(9) 0.034(11) -0.004(10)

loop_
_atom_type_symbol
_atom_type_description
_atom_type_scat_dispersion_real
_atom_type_scat_dispersion_imag
_atom_type_scat_source
C C 0.0033 0.0016 'International Tables Vol C Tables 4.2.6.8 and 6.1.1.4'
H H 0.0000 0.0000 'International Tables Vol C Tables 4.2.6.8 and 6.1.1.4'
Fe Fe 0.3463 0.8444 'International Tables Vol C Tables 4.2.6.8 and 6.1.1.4'
Zn Zn 0.2839 1.4301 'International Tables Vol C Tables 4.2.6.8 and 6.1.1.4'
N N 0.0061 0.0033 'International Tables Vol C Tables 4.2.6.8 and 6.1.1.4'
Cl Cl 0.1484 0.1585 'International Tables Vol C Tables 4.2.6.8 and 6.1.1.4'
O O 0.0106 0.0060 'International Tables Vol C Tables 4.2.6.8 and 6.1.1.4'

loop_
_geom_angle_atom_site_label_1
_geom_angle_atom_site_label_2
_geom_angle_atom_site_label_3
_geom_angle
_geom_angle_site_symmetry_1
_geom_angle_site_symmetry_3
O1 Zn1 N3 123.8(3) . .
O1 Zn1 N1 114.8(3) . .
N3 Zn1 N1 118.2(3) . .
O1 Zn1 N4 89.1(3) . .
N3 Zn1 N4 101.0(3) . .
N1 Zn1 N4 97.6(3) . .
O1 Zn1 N2 90.6(2) . .
N3 Zn1 N2 81.8(3) . .
N1 Zn1 N2 79.7(3) . .
N4 Zn1 N2 176.8(3) . .
O3 Fe1 O4 98.0(2) . .
O3 Fe1 O4 172.7(2) . 2
O4 Fe1 O4 75.5(2) . 2
O3 Fe1 O2 88.4(2) . .
O4 Fe1 O2 101.4(2) . .
O4 Fe1 O2 89.7(2) 2 .
O3 Fe1 N6 95.3(2) . .
O4 Fe1 N6 93.8(2) . .
O4 Fe1 N6 88.5(2) 2 .
O2 Fe1 N6 163.7(2) . .
O3 Fe1 N5 91.5(2) . .
O4 Fe1 N5 166.2(2) . .
O4 Fe1 N5 95.5(2) 2 .
O2 Fe1 N5 88.8(2) . .
N6 Fe1 N5 75.3(3) . .
O6A Cl1 O5 94.6(10) . .
O6A Cl1 O8 122.3(9) . .
O5 Cl1 O8 109.6(6) . .
O6A Cl1 O7 109.3(8) . .
O5 Cl1 O7 110.8(6) . .
O8 Cl1 O7 109.2(5) . .
O6A Cl1 O6 25.9(8) . .
O5 Cl1 O6 118.5(8) . .
O8 Cl1 O6 101.7(6) . .
O7 Cl1 O6 106.4(6) . .
O9A Cl2 O12 127.3(9) . .
O9A Cl2 O11 114.1(10) . .
O12 Cl2 O11 113.8(6) . .
O9A Cl2 O10A 63.8(12) . .
O12 Cl2 O10A 107.9(9) . .
O11 Cl2 O10A 120.1(11) . .
O9A Cl2 O9 39.9(9) . .
O12 Cl2 O9 104.1(8) . .
O11 Cl2 O9 107.9(9) . .
O10A Cl2 O9 101.2(11) . .
O9A Cl2 O11A 110.1(13) . .
O12 Cl2 O11A 103.7(11) . .
O11 Cl2 O11A 25.3(11) . .
O10A Cl2 O11A 143.0(14) . .
O9 Cl2 O11A 89.1(13) . .
O9A Cl2 O10 106.4(13) . .
O12 Cl2 O10 99.8(8) . .
O11 Cl2 O10 83.1(10) . .
O10A Cl2 O10 48.3(9) . .
O9 Cl2 O10 146.3(11) . .
O11A Cl2 O10 107.9(14) . .
C20 O1 Zn1 127.3(6) . .
C20 O2 Fe1 136.9(5) . .
C28 O3 Fe1 122.4(5) . .
Fe1 O4 Fe1 103.8(2) . 2
Fe1 O4 H4' 128.1 . .
Fe1 O4 H4' 128.1 2 .
C41 O13 C41 109(4) . 2_655
C39 O14 C40 154(4) . 5_565
C1 N1 C5 119.7(9) . .
C1 N1 Zn1 124.6(6) . .
C5 N1 Zn1 115.0(7) . .
C6 N2 C13 110.9(9) . .
C6 N2 C7 111.8(7) . .
C13 N2 C7 112.0(8) . .
C6 N2 Zn1 105.9(6) . .
C13 N2 Zn1 114.3(5) . .
C7 N2 Zn1 101.6(5) . .
C12 N3 C8 118.0(9) . .
C12 N3 Zn1 127.8(6) . .
C8 N3 Zn1 114.1(7) . .
C35 N4 Zn1 160.6(9) . .
C29 N5 C22 108.4(6) . .
C29 N5 C21 110.7(6) . .
C22 N5 C21 107.9(6) . .
C29 N5 Fe1 105.5(5) . .
C22 N5 Fe1 107.5(5) . .
C21 N5 Fe1 116.6(5) . .
C30 N6 C34 118.9(8) . .
C30 N6 Fe1 116.9(6) . .
C34 N6 Fe1 124.2(6) . .
N1 C1 C2 123.5(10) . .
N1 C1 H1 118.3 . .
C2 C1 H1 118.3 . .
C3 C2 C1 116.8(12) . .
C3 C2 H2 121.6 . .
C1 C2 H2 121.6 . .
C4 C3 C2 120.7(12) . .
C4 C3 H3 119.7 . .
C2 C3 H3 119.7 . .
C3 C4 C5 119.9(11) . .
C3 C4 H4 120.1 . .
C5 C4 H4 120.1 . .
N1 C5 C4 119.5(11) . .
N1 C5 C6 116.5(9) . .
C4 C5 C6 124.0(10) . .
N2 C6 C5 110.9(8) . .
N2 C6 H6A 109.5 . .
C5 C6 H6A 109.5 . .
N2 C6 H6B 109.5 . .
C5 C6 H6B 109.5 . .
H6A C6 H6B 108.0 . .
N2 C7 C8 112.2(7) . .
N2 C7 H7A 109.2 . .
C8 C7 H7A 109.2 . .
N2 C7 H7B 109.2 . .
C8 C7 H7B 109.2 . .
H7A C7 H7B 107.9 . .
N3 C8 C9 122.6(10) . .
N3 C8 C7 116.3(9) . .
C9 C8 C7 121.2(9) . .
C10 C9 C8 117.7(11) . .
C10 C9 H9 121.1 . .
C8 C9 H9 121.1 . .
C9 C10 C11 120.2(12) . .
C9 C10 H10 119.9 . .
C11 C10 H10 119.9 . .
C12 C11 C10 117.3(12) . .
C12 C11 H11 121.4 . .
C10 C11 H11 121.4 . .
N3 C12 C11 124.1(10) . .
N3 C12 H12 117.9 . .
C11 C12 H12 117.9 . .
N2 C13 C14 113.1(8) . .
N2 C13 H13A 109.0 . .
C14 C13 H13A 109.0 . .
N2 C13 H13B 109.0 . .
C14 C13 H13B 109.0 . .
H13A C13 H13B 107.8 . .
C15 C14 C19 118.2(12) . .
C15 C14 C13 119.8(10) . .
C19 C14 C13 122.0(9) . .
C16 C15 C14 121.1(11) . .
C16 C15 H15 119.5 . .
C14 C15 H15 119.5 . .
C15 C16 C17 123.7(11) . .
C15 C16 H16 118.2 . .
C17 C16 H16 118.2 . .
C16 C17 C18 117.0(12) . .
C16 C17 H17 121.5 . .
C18 C17 H17 121.5 . .
C19 C18 C17 119.2(10) . .
C19 C18 C21 123.2(8) . .
C17 C18 C21 117.5(10) . .
C18 C19 C14 120.6(9) . .
C18 C19 C20 119.3(8) . .
C14 C19 C20 120.1(9) . .
O1 C20 O2 121.5(8) . .
O1 C20 C19 119.2(8) . .
O2 C20 C19 119.3(8) . .
C18 C21 N5 114.9(7) . .
C18 C21 H21A 108.5 . .
N5 C21 H21A 108.5 . .
C18 C21 H21B 108.5 . .
N5 C21 H21B 108.5 . .
H21A C21 H21B 107.5 . .
N5 C22 C23 112.8(7) . .
N5 C22 H22A 109.0 . .
C23 C22 H22A 109.0 . .
N5 C22 H22B 109.0 . .
C23 C22 H22B 109.0 . .
H22A C22 H22B 107.8 . .
C28 C23 C24 120.3(8) . .
C28 C23 C22 118.2(7) . .
C24 C23 C22 121.4(8) . .
C25 C24 C23 120.1(9) . .
C25 C24 H24 120.0 . .
C23 C24 H24 120.0 . .
C26 C25 C24 119.8(9) . .
C26 C25 H25 120.1 . .
C24 C25 H25 120.1 . .
C27 C26 C25 120.1(9) . .
C27 C26 H26 120.0 . .
C25 C26 H26 120.0 . .
C26 C27 C28 122.1(9) . .
C26 C27 H27 119.0 . .
C28 C27 H27 119.0 . .
O3 C28 C23 120.5(7) . .
O3 C28 C27 122.0(7) . .
C23 C28 C27 117.5(8) . .
N5 C29 C30 110.3(7) . .
N5 C29 H29A 109.6 . .
C30 C29 H29A 109.6 . .
N5 C29 H29B 109.6 . .
C30 C29 H29B 109.6 . .
H29A C29 H29B 108.1 . .
N6 C30 C31 121.3(9) . .
N6 C30 C29 114.2(7) . .
C31 C30 C29 124.5(8) . .
C32 C31 C30 119.3(10) . .
C32 C31 H31 120.3 . .
C30 C31 H31 120.3 . .
C33 C32 C31 120.4(10) . .
C33 C32 H32 119.8 . .
C31 C32 H32 119.8 . .
C32 C33 C34 118.3(10) . .
C32 C33 H33 120.9 . .
C34 C33 H33 120.9 . .
N6 C34 C33 121.8(9) . .
N6 C34 H34 119.1 . .
C33 C34 H34 119.1 . .
N4 C35 C36 176.6(13) . .
C35 C36 H36A 109.5 . .
C35 C36 H36B 109.5 . .
H36A C36 H36B 109.5 . .
C35 C36 H36C 109.5 . .
H36A C36 H36C 109.5 . .
H36B C36 H36C 109.5 . .
N7 C37 C38 177(2) . .
C37 C38 H38A 109.5 . .
C37 C38 H38B 109.5 . .
H38A C38 H38B 109.5 . .
C37 C38 H38C 109.5 . .
H38A C38 H38C 109.5 . .
H38B C38 H38C 109.5 . .
O14 C39 C40 97(3) . .
O14 C39 H39A 112.3 . .
C40 C39 H39A 112.3 . .
O14 C39 H39B 112.3 . .
C40 C39 H39B 112.3 . .
H39A C39 H39B 109.9 . .
C39 C40 O14 105(2) . 5_565
C39 C40 H40A 110.8 . .
O14 C40 H40A 110.8 5_565 .
C39 C40 H40B 110.8 . .
O14 C40 H40B 110.8 5_565 .
H40A C40 H40B 108.9 . .
O13 C41 C42 106(3) . .
O13 C41 H41A 110.5 . .
C42 C41 H41A 110.5 . .
O13 C41 H41B 110.5 . .
C42 C41 H41B 110.5 . .
H41A C41 H41B 108.7 . .
C41 C42 H42A 109.5 . .
C41 C42 H42B 109.5 . .
H42A C42 H42B 109.5 . .
C41 C42 H42C 109.5 . .
H42A C42 H42C 109.5 . .
H42B C42 H42C 109.5 . .

loop_
_geom_bond_atom_site_label_1
_geom_bond_atom_site_label_2
_geom_bond_distance
_geom_bond_site_symmetry_2
Zn1 O1 1.987(6) .
Zn1 N3 2.032(8) .
Zn1 N1 2.056(8) .
Zn1 N4 2.105(8) .
Zn1 N2 2.197(7) .
Fe1 O3 1.895(5) .
Fe1 O4 1.951(5) .
Fe1 O4 2.034(5) 2
Fe1 O2 2.034(5) .
Fe1 N6 2.145(7) .
Fe1 N5 2.224(7) .
Cl1 O6A 1.362(17) .
Cl1 O5 1.398(9) .
Cl1 O8 1.408(7) .
Cl1 O7 1.439(7) .
Cl1 O6 1.528(14) .
Cl2 O9A 1.31(2) .
Cl2 O12 1.401(8) .
Cl2 O11 1.415(13) .
Cl2 O10A 1.43(2) .
Cl2 O9 1.502(17) .
Cl2 O11A 1.54(3) .
Cl2 O10 1.55(2) .
O1 C20 1.252(10) .
O2 C20 1.269(9) .
O3 C28 1.337(10) .
O4 Fe1 2.034(5) 2
O4 H4' 0.9300 .
O13 C41 1.48(4) .
O13 C41 1.48(4) 2_655
O14 C39 1.41(6) .
O14 C40 1.72(6) 5_565
N1 C1 1.338(12) .
N1 C5 1.360(11) .
N2 C6 1.466(14) .
N2 C13 1.478(12) .
N2 C7 1.487(12) .
N3 C12 1.338(12) .
N3 C8 1.343(11) .
N4 C35 1.120(12) .
N5 C29 1.483(10) .
N5 C22 1.506(10) .
N5 C21 1.507(11) .
N6 C30 1.346(10) .
N6 C34 1.348(11) .
N7 C37 1.112(16) .
C1 C2 1.392(14) .
C1 H1 0.9300 .
C2 C3 1.381(17) .
C2 H2 0.9300 .
C3 C4 1.376(19) .
C3 H3 0.9300 .
C4 C5 1.401(16) .
C4 H4 0.9300 .
C5 C6 1.494(16) .
C6 H6A 0.9700 .
C6 H6B 0.9700 .
C7 C8 1.521(14) .
C7 H7A 0.9700 .
C7 H7B 0.9700 .
C8 C9 1.402(15) .
C9 C10 1.388(17) .
C9 H9 0.9300 .
C10 C11 1.396(18) .
C10 H10 0.9300 .
C11 C12 1.379(15) .
C11 H11 0.9300 .
C12 H12 0.9300 .
C13 C14 1.533(16) .
C13 H13A 0.9700 .
C13 H13B 0.9700 .
C14 C15 1.390(16) .
C14 C19 1.405(12) .
C15 C16 1.320(17) .
C15 H15 0.9300 .
C16 C17 1.392(16) .
C16 H16 0.9300 .
C17 C18 1.418(13) .
C17 H17 0.9300 .
C18 C19 1.402(14) .
C18 C21 1.489(13) .
C19 C20 1.507(12) .
C21 H21A 0.9700 .
C21 H21B 0.9700 .
C22 C23 1.514(12) .
C22 H22A 0.9700 .
C22 H22B 0.9700 .
C23 C28 1.390(11) .
C23 C24 1.396(12) .
C24 C25 1.382(13) .
C24 H24 0.9300 .
C25 C26 1.372(14) .
C25 H25 0.9300 .
C26 C27 1.361(13) .
C26 H26 0.9300 .
C27 C28 1.397(12) .
C27 H27 0.9300 .
C29 C30 1.504(12) .
C29 H29A 0.9700 .
C29 H29B 0.9700 .
C30 C31 1.371(12) .
C31 C32 1.371(15) .
C31 H31 0.9300 .
C32 C33 1.356(15) .
C32 H32 0.9300 .
C33 C34 1.390(13) .
C33 H33 0.9300 .
C34 H34 0.9300 .
C35 C36 1.473(15) .
C36 H36A 0.9600 .
C36 H36B 0.9600 .
C36 H36C 0.9600 .
C37 C38 1.463(19) .
C38 H38A 0.9600 .
C38 H38B 0.9600 .
C38 H38C 0.9600 .
C39 C40 1.53(3) .
C39 H39A 0.9700 .
C39 H39B 0.9700 .
C40 O14 1.72(6) 5_565
C40 H40A 0.9700 .
C40 H40B 0.9700 .
C41 C42 1.52(4) .
C41 H41A 0.9700 .
C41 H41B 0.9700 .
C42 H42A 0.9600 .
C42 H42B 0.9600 .
C42 H42C 0.9600 .
